data_4036330
loop_
_publ_author_name
'Shang, Huaqi'
'Li, Ya'
'Li, Xiang'
'Ren, Xinfeng'

_publ_section_title
;
 Diastereoselective Addition of Metal \a-Fluoroenolates of Carboxylate
 Esters to N-tert-Butylsulfinyl Imines: Synthesis of \a-Fluoro-\b-amino
 Acids.
;
_journal_issue 17
_journal_name_full 'The Journal of organic chemistry'
_journal_page_first 8739
_journal_page_last 8747
_journal_paper_doi 10.1021/acs.joc.5b01574
_journal_volume 80
_journal_year 2015
_chemical_absolute_configuration ad
_chemical_formula_sum 'C23 H30 F N O3 S'
_chemical_formula_weight 419.54
_space_group_crystal_system orthorhombic
_space_group_IT_number 19
_space_group_name_Hall 'P 2ac 2ab'
_space_group_name_H-M_alt 'P 21 21 21'
_atom_sites_solution_hydrogens mixed
_audit_creation_method SHELXL-2013
_cell_angle_alpha 90
_cell_angle_beta 90
_cell_angle_gamma 90
_cell_formula_units_Z 4
_cell_length_a 5.5042(2)
_cell_length_b 15.9784(8)
_cell_length_c 25.4579(12)
_cell_measurement_reflns_used 1448
_cell_measurement_temperature 133(2)
_cell_measurement_theta_max 102.396
_cell_measurement_theta_min 6.944
_cell_volume 2238.98(17)
_computing_cell_refinement 'Bruker SAINT'
_computing_data_collection 'Bruker APEX2'
_computing_data_reduction 'Bruker SAINT'
_computing_molecular_graphics 'Bruker SHELXTL'
_computing_publication_material 'Bruker SHELXTL'
_computing_structure_refinement 'SHELXL-2013 (Sheldrick, 2013)'
_computing_structure_solution 'SHELXS-97 (Sheldrick, 2008)'
_diffrn_ambient_temperature 133(2)
_diffrn_measured_fraction_theta_full 0.950
_diffrn_measured_fraction_theta_max 0.987
_diffrn_measurement_device_type 'Bruker APEX-II CCD'
_diffrn_measurement_method '\f and \w scans'
_diffrn_radiation_type CuK\a
_diffrn_radiation_wavelength 1.54178
_diffrn_reflns_av_R_equivalents 0.1204
_diffrn_reflns_av_unetI/netI 0.1411
_diffrn_reflns_Laue_measured_fraction_full 0.950
_diffrn_reflns_Laue_measured_fraction_max 0.987
_diffrn_reflns_limit_h_max 5
_diffrn_reflns_limit_h_min -6
_diffrn_reflns_limit_k_max 18
_diffrn_reflns_limit_k_min -16
_diffrn_reflns_limit_l_max 30
_diffrn_reflns_limit_l_min -27
_diffrn_reflns_number 11464
_diffrn_reflns_point_group_measured_fraction_full 0.933
_diffrn_reflns_point_group_measured_fraction_max 0.972
_diffrn_reflns_theta_full 67.679
_diffrn_reflns_theta_max 65.999
_diffrn_reflns_theta_min 3.265
_exptl_absorpt_coefficient_mu 1.544
_exptl_absorpt_correction_T_max 0.7533
_exptl_absorpt_correction_T_min 0.4932
_exptl_absorpt_correction_type multi-scan
_exptl_absorpt_process_details sadabs
_exptl_crystal_colour colorless
_exptl_crystal_density_diffrn 1.245
_exptl_crystal_description prismatic
_exptl_crystal_F_000 896
_exptl_crystal_size_max 0.154
_exptl_crystal_size_mid 0.110
_exptl_crystal_size_min 0.089
_refine_diff_density_max 0.418
_refine_diff_density_min -0.583
_refine_diff_density_rms 0.071
_refine_ls_abs_structure_details
; 
 Flack x determined using 735 quotients [(I+)-(I-)]/[(I+)+(I-)] 
 (Parsons and Flack (2004), Acta Cryst. A60, s61). 
;
_refine_ls_abs_structure_Flack 0.01(2)
_refine_ls_extinction_coef 0.0047(6)
_refine_ls_extinction_expression Fc^*^=kFc[1+0.001xFc^2^\l^3^/sin(2\q)]^-1/4^
_refine_ls_extinction_method SHELXL
_refine_ls_goodness_of_fit_ref 0.984
_refine_ls_hydrogen_treatment mixed
_refine_ls_matrix_type full
_refine_ls_number_parameters 272
_refine_ls_number_reflns 3794
_refine_ls_number_restraints 0
_refine_ls_restrained_S_all 0.984
_refine_ls_R_factor_all 0.1004
_refine_ls_R_factor_gt 0.0610
_refine_ls_shift/su_max 0.000
_refine_ls_shift/su_mean 0.000
_refine_ls_structure_factor_coef Fsqd
_refine_ls_weighting_details 'w=1/[\s^2^(Fo^2^)+(0.0320P)^2^] where P=(Fo^2^+2Fc^2^)/3'
_refine_ls_weighting_scheme calc
_refine_ls_wR_factor_gt 0.1209
_refine_ls_wR_factor_ref 0.1431
_reflns_Friedel_coverage 0.679
_reflns_Friedel_fraction_full 0.909
_reflns_Friedel_fraction_max 0.949
_reflns_number_gt 2507
_reflns_number_total 3794
_reflns_threshold_expression 'I > 2\s(I)'
_cod_data_source_file jo5b01574_si_003.cif
_cod_data_source_block cu_dm15382_0m
_cod_database_code 4036330
_shelx_space_group_comment
; 
The symmetry employed for this shelxl refinement is uniquely defined 
by the following loop, which should always be used as a source of 
symmetry information in preference to the above space-group names. 
They are only intended as comments. 
;
_shelx_estimated_absorpt_t_min 0.797
_shelx_estimated_absorpt_t_max 0.875
_shelxl_version_number 2013-4

loop_
_space_group_symop_operation_xyz
'x, y, z'
'x+1/2, -y+1/2, -z'
'-x, y+1/2, -z+1/2'
'-x+1/2, -y, z+1/2'

loop_
_atom_site_label
_atom_site_type_symbol
_atom_site_fract_x
_atom_site_fract_y
_atom_site_fract_z
_atom_site_U_iso_or_equiv
_atom_site_adp_type
_atom_site_occupancy
_atom_site_site_symmetry_order
_atom_site_calc_flag
_atom_site_refinement_flags_posn
_atom_site_refinement_flags_adp
S1 S 0.7938(2) 1.04712(9) 0.89794(6) 0.0342(4) Uani 1 1 d . .
N1 N 0.5382(8) 0.9987(3) 0.8804(2) 0.0337(13) Uani 1 1 d . .
O1 O 0.1972(7) 1.0669(2) 0.78529(15) 0.0467(11) Uani 1 1 d . .
O2 O 0.5761(6) 1.0420(2) 0.75630(14) 0.0402(10) Uani 1 1 d . .
O3 O 0.9445(7) 0.9967(2) 0.93473(15) 0.0414(11) Uani 1 1 d . .
F1 F 0.1520(5) 0.91251(19) 0.81898(12) 0.0370(9) Uani 1 1 d . .
C1 C 0.3845(9) 0.9312(3) 0.7994(2) 0.0316(14) Uani 1 1 d . .
C2 C 0.5681(10) 0.9263(3) 0.8460(2) 0.0325(14) Uani 1 1 d . .
H2 H 0.7348 0.9298 0.8306 0.039 Uiso 1 1 calc R U
C3 C 0.5516(10) 0.8430(3) 0.8747(2) 0.0316(14) Uani 1 1 d . .
C4 C 0.3613(10) 0.8272(4) 0.9098(2) 0.0391(15) Uani 1 1 d . .
H4 H 0.2394 0.8684 0.9151 0.047 Uiso 1 1 calc R U
C5 C 0.3489(11) 0.7527(4) 0.9368(2) 0.0422(16) Uani 1 1 d . .
H5 H 0.2180 0.7433 0.9604 0.051 Uiso 1 1 calc R U
C6 C 0.5250(11) 0.6907(4) 0.9301(2) 0.0412(16) Uani 1 1 d . .
C7 C 0.7141(10) 0.7069(3) 0.8958(2) 0.0401(15) Uani 1 1 d . .
H7 H 0.8372 0.6660 0.8909 0.048 Uiso 1 1 calc R U
C8 C 0.7269(10) 0.7820(3) 0.8686(2) 0.0400(16) Uani 1 1 d . .
H8 H 0.8588 0.7916 0.8452 0.048 Uiso 1 1 calc R U
C9 C 0.5085(12) 0.6086(3) 0.9594(3) 0.059(2) Uani 1 1 d . .
H9A H 0.4175 0.5680 0.9383 0.088 Uiso 1 1 calc R U
H9B H 0.4249 0.6174 0.9930 0.088 Uiso 1 1 calc R U
H9C H 0.6725 0.5871 0.9661 0.088 Uiso 1 1 calc R U
C10 C 0.4455(10) 0.8706(3) 0.7560(2) 0.0376(15) Uani 1 1 d . .
H10A H 0.4555 0.8136 0.7711 0.045 Uiso 1 1 calc R U
H10B H 0.6082 0.8849 0.7420 0.045 Uiso 1 1 calc R U
C11 C 0.2675(10) 0.8691(3) 0.7109(2) 0.0379(15) Uani 1 1 d . .
C12 C 0.0743(10) 0.8151(4) 0.7107(2) 0.0397(16) Uani 1 1 d . .
H12 H 0.0533 0.7776 0.7393 0.048 Uiso 1 1 calc R U
C13 C -0.0910(11) 0.8139(4) 0.6697(3) 0.0477(18) Uani 1 1 d . .
H13 H -0.2234 0.7758 0.6704 0.057 Uiso 1 1 calc R U
C14 C -0.0642(12) 0.8682(4) 0.6276(3) 0.0540(19) Uani 1 1 d . .
H14 H -0.1786 0.8686 0.5996 0.065 Uiso 1 1 calc R U
C15 C 0.1333(13) 0.9220(4) 0.6272(3) 0.0560(19) Uani 1 1 d . .
H15 H 0.1563 0.9589 0.5983 0.067 Uiso 1 1 calc R U
C16 C 0.2962(12) 0.9227(4) 0.6680(2) 0.0473(17) Uani 1 1 d . .
H16 H 0.4303 0.9601 0.6671 0.057 Uiso 1 1 calc R U
C17 C 0.6444(9) 1.1272(3) 0.9386(2) 0.0319(14) Uani 1 1 d . .
C18 C 0.4952(10) 1.0870(4) 0.9822(2) 0.0400(15) Uani 1 1 d . .
H18A H 0.4533 1.1295 1.0085 0.060 Uiso 1 1 calc R U
H18B H 0.5903 1.0425 0.9989 0.060 Uiso 1 1 calc R U
H18C H 0.3460 1.0633 0.9674 0.060 Uiso 1 1 calc R U
C19 C 0.8539(10) 1.1771(4) 0.9625(2) 0.0450(17) Uani 1 1 d . .
H19A H 0.7885 1.2217 0.9848 0.068 Uiso 1 1 calc R U
H19B H 0.9517 1.2019 0.9343 0.068 Uiso 1 1 calc R U
H19C H 0.9558 1.1398 0.9836 0.068 Uiso 1 1 calc R U
C20 C 0.4938(10) 1.1821(3) 0.9029(2) 0.0430(16) Uani 1 1 d . .
H20A H 0.5948 1.2024 0.8739 0.064 Uiso 1 1 calc R U
H20B H 0.4315 1.2300 0.9229 0.064 Uiso 1 1 calc R U
H20C H 0.3573 1.1498 0.8889 0.064 Uiso 1 1 calc R U
C21 C 0.3704(10) 1.0220(4) 0.7803(2) 0.0355(15) Uani 1 1 d . .
C22 C 0.5875(12) 1.1263(4) 0.7350(3) 0.0569(19) Uani 1 1 d . .
H22A H 0.6270 1.1667 0.7632 0.068 Uiso 1 1 calc R U
H22B H 0.4285 1.1420 0.7197 0.068 Uiso 1 1 calc R U
C23 C 0.7803(11) 1.1283(4) 0.6935(2) 0.0486(17) Uani 1 1 d . .
H23A H 0.7397 1.0881 0.6657 0.073 Uiso 1 1 calc R U
H23B H 0.9372 1.1134 0.7091 0.073 Uiso 1 1 calc R U
H23C H 0.7900 1.1847 0.6785 0.073 Uiso 1 1 calc R U
H1 H 0.425(9) 0.993(3) 0.9054(18) 0.017(14) Uiso 1 1 d . .

loop_
_atom_site_aniso_label
_atom_site_aniso_U_11
_atom_site_aniso_U_22
_atom_site_aniso_U_33
_atom_site_aniso_U_23
_atom_site_aniso_U_13
_atom_site_aniso_U_12
S1 0.0150(7) 0.0351(7) 0.0526(10) -0.0017(8) -0.0017(7) 0.0015(6)
N1 0.014(3) 0.037(3) 0.050(4) -0.007(2) 0.001(2) 0.000(2)
O1 0.034(2) 0.045(2) 0.061(3) 0.001(2) 0.002(2) 0.010(2)
O2 0.023(2) 0.040(2) 0.057(3) 0.004(2) 0.0093(19) -0.0028(19)
O3 0.025(2) 0.047(3) 0.052(3) -0.001(2) -0.016(2) 0.0117(19)
F1 0.0139(17) 0.047(2) 0.050(2) 0.0037(16) 0.0018(14) -0.0039(14)
C1 0.010(3) 0.036(3) 0.049(4) 0.003(3) 0.005(2) 0.001(2)
C2 0.017(3) 0.032(3) 0.049(4) -0.009(3) 0.000(3) 0.000(3)
C3 0.017(3) 0.030(3) 0.049(4) 0.000(3) -0.001(3) 0.000(3)
C4 0.020(3) 0.043(4) 0.054(4) -0.003(3) 0.000(3) 0.002(3)
C5 0.035(4) 0.042(4) 0.050(4) -0.001(3) 0.000(3) -0.006(3)
C6 0.036(4) 0.036(3) 0.052(4) 0.000(3) -0.008(3) -0.002(3)
C7 0.028(4) 0.032(3) 0.060(4) -0.001(3) -0.005(3) 0.008(3)
C8 0.026(4) 0.041(3) 0.053(4) -0.003(3) 0.002(3) 0.002(3)
C9 0.060(5) 0.046(4) 0.070(5) 0.016(4) -0.001(4) -0.003(3)
C10 0.023(3) 0.037(3) 0.052(4) -0.001(3) 0.000(3) 0.003(3)
C11 0.019(3) 0.041(3) 0.054(4) -0.009(3) 0.001(3) 0.000(3)
C12 0.024(3) 0.045(4) 0.050(4) -0.007(3) -0.002(3) -0.004(3)
C13 0.024(4) 0.056(4) 0.064(5) -0.009(4) 0.006(3) -0.006(3)
C14 0.039(4) 0.065(5) 0.058(5) -0.008(4) -0.009(4) 0.000(4)
C15 0.053(5) 0.057(4) 0.058(5) 0.008(4) -0.012(4) -0.008(4)
C16 0.040(4) 0.047(4) 0.056(4) 0.003(4) -0.007(3) -0.013(3)
C17 0.012(3) 0.032(3) 0.052(4) 0.002(3) -0.003(3) 0.002(2)
C18 0.024(3) 0.045(3) 0.051(4) -0.006(3) 0.001(3) 0.004(3)
C19 0.023(3) 0.045(4) 0.067(5) -0.010(3) -0.004(3) 0.001(3)
C20 0.027(3) 0.041(3) 0.061(5) 0.002(3) -0.001(3) 0.006(3)
C21 0.020(3) 0.043(4) 0.044(4) -0.002(3) -0.004(3) 0.000(3)
C22 0.056(5) 0.040(4) 0.074(5) 0.019(4) 0.009(4) -0.004(3)
C23 0.035(4) 0.053(4) 0.058(4) 0.011(4) 0.002(3) -0.007(3)

loop_
_atom_type_symbol
_atom_type_description
_atom_type_scat_dispersion_real
_atom_type_scat_dispersion_imag
_atom_type_scat_source
C C 0.0181 0.0091 'International Tables Vol C Tables 4.2.6.8 and 6.1.1.4'
H H 0.0000 0.0000 'International Tables Vol C Tables 4.2.6.8 and 6.1.1.4'
N N 0.0311 0.0180 'International Tables Vol C Tables 4.2.6.8 and 6.1.1.4'
O O 0.0492 0.0322 'International Tables Vol C Tables 4.2.6.8 and 6.1.1.4'
F F 0.0727 0.0534 'International Tables Vol C Tables 4.2.6.8 and 6.1.1.4'
S S 0.3331 0.5567 'International Tables Vol C Tables 4.2.6.8 and 6.1.1.4'

loop_
_geom_angle_atom_site_label_1
_geom_angle_atom_site_label_2
_geom_angle_atom_site_label_3
_geom_angle
O3 S1 N1 112.8(2)
O3 S1 C17 105.8(2)
N1 S1 C17 95.5(2)
C2 N1 S1 115.7(4)
C2 N1 H1 115(3)
S1 N1 H1 117(3)
C21 O2 C22 115.6(5)
F1 C1 C10 109.1(4)
F1 C1 C21 105.5(4)
C10 C1 C21 112.8(5)
F1 C1 C2 108.1(4)
C10 C1 C2 112.4(4)
C21 C1 C2 108.8(4)
N1 C2 C3 113.4(4)
N1 C2 C1 110.0(4)
C3 C2 C1 111.8(4)
N1 C2 H2 107.1
C3 C2 H2 107.1
C1 C2 H2 107.1
C8 C3 C4 117.9(5)
C8 C3 C2 121.4(5)
C4 C3 C2 120.7(5)
C5 C4 C3 120.8(5)
C5 C4 H4 119.6
C3 C4 H4 119.6
C4 C5 C6 121.2(6)
C4 C5 H5 119.4
C6 C5 H5 119.4
C7 C6 C5 117.9(5)
C7 C6 C9 121.3(5)
C5 C6 C9 120.9(6)
C6 C7 C8 121.0(5)
C6 C7 H7 119.5
C8 C7 H7 119.5
C3 C8 C7 121.2(6)
C3 C8 H8 119.4
C7 C8 H8 119.4
C6 C9 H9A 109.5
C6 C9 H9B 109.5
H9A C9 H9B 109.5
C6 C9 H9C 109.5
H9A C9 H9C 109.5
H9B C9 H9C 109.5
C1 C10 C11 115.1(4)
C1 C10 H10A 108.5
C11 C10 H10A 108.5
C1 C10 H10B 108.5
C11 C10 H10B 108.5
H10A C10 H10B 107.5
C12 C11 C16 118.1(6)
C12 C11 C10 121.1(6)
C16 C11 C10 120.8(5)
C11 C12 C13 121.4(6)
C11 C12 H12 119.3
C13 C12 H12 119.3
C12 C13 C14 120.3(6)
C12 C13 H13 119.9
C14 C13 H13 119.9
C13 C14 C15 118.5(6)
C13 C14 H14 120.8
C15 C14 H14 120.8
C16 C15 C14 120.8(7)
C16 C15 H15 119.6
C14 C15 H15 119.6
C15 C16 C11 120.9(6)
C15 C16 H16 119.6
C11 C16 H16 119.6
C20 C17 C18 112.8(4)
C20 C17 C19 110.5(4)
C18 C17 C19 109.6(5)
C20 C17 S1 108.2(4)
C18 C17 S1 111.0(4)
C19 C17 S1 104.5(4)
C17 C18 H18A 109.5
C17 C18 H18B 109.5
H18A C18 H18B 109.5
C17 C18 H18C 109.5
H18A C18 H18C 109.5
H18B C18 H18C 109.5
C17 C19 H19A 109.5
C17 C19 H19B 109.5
H19A C19 H19B 109.5
C17 C19 H19C 109.5
H19A C19 H19C 109.5
H19B C19 H19C 109.5
C17 C20 H20A 109.5
C17 C20 H20B 109.5
H20A C20 H20B 109.5
C17 C20 H20C 109.5
H20A C20 H20C 109.5
H20B C20 H20C 109.5
O1 C21 O2 125.6(5)
O1 C21 C1 125.0(5)
O2 C21 C1 109.4(5)
O2 C22 C23 108.3(5)
O2 C22 H22A 110.0
C23 C22 H22A 110.0
O2 C22 H22B 110.0
C23 C22 H22B 110.0
H22A C22 H22B 108.4
C22 C23 H23A 109.5
C22 C23 H23B 109.5
H23A C23 H23B 109.5
C22 C23 H23C 109.5
H23A C23 H23C 109.5
H23B C23 H23C 109.5

loop_
_geom_bond_atom_site_label_1
_geom_bond_atom_site_label_2
_geom_bond_distance
S1 O3 1.488(4)
S1 N1 1.666(5)
S1 C17 1.839(6)
N1 C2 1.462(6)
N1 H1 0.89(5)
O1 C21 1.200(6)
O2 C21 1.326(6)
O2 C22 1.453(7)
F1 C1 1.405(6)
C1 C10 1.507(7)
C1 C21 1.533(8)
C1 C2 1.559(7)
C2 C3 1.520(7)
C2 H2 1.0000
C3 C8 1.381(7)
C3 C4 1.400(7)
C4 C5 1.375(7)
C4 H4 0.9500
C5 C6 1.397(7)
C5 H5 0.9500
C6 C7 1.382(8)
C6 C9 1.514(7)
C7 C8 1.388(7)
C7 H7 0.9500
C8 H8 0.9500
C9 H9A 0.9800
C9 H9B 0.9800
C9 H9C 0.9800
C10 C11 1.510(8)
C10 H10A 0.9900
C10 H10B 0.9900
C11 C12 1.370(7)
C11 C16 1.396(8)
C12 C13 1.385(8)
C12 H12 0.9500
C13 C14 1.387(8)
C13 H13 0.9500
C14 C15 1.386(8)
C14 H14 0.9500
C15 C16 1.373(8)
C15 H15 0.9500
C16 H16 0.9500
C17 C20 1.510(7)
C17 C18 1.524(7)
C17 C19 1.528(7)
C18 H18A 0.9800
C18 H18B 0.9800
C18 H18C 0.9800
C19 H19A 0.9800
C19 H19B 0.9800
C19 H19C 0.9800
C20 H20A 0.9800
C20 H20B 0.9800
C20 H20C 0.9800
C22 C23 1.498(8)
C22 H22A 0.9900
C22 H22B 0.9900
C23 H23A 0.9800
C23 H23B 0.9800
C23 H23C 0.9800

loop_
_geom_torsion_atom_site_label_1
_geom_torsion_atom_site_label_2
_geom_torsion_atom_site_label_3
_geom_torsion_atom_site_label_4
_geom_torsion
O3 S1 N1 C2 -70.1(5)
C17 S1 N1 C2 -179.8(4)
S1 N1 C2 C3 100.8(5)
S1 N1 C2 C1 -133.1(4)
F1 C1 C2 N1 -73.6(5)
C10 C1 C2 N1 166.1(5)
C21 C1 C2 N1 40.5(6)
F1 C1 C2 C3 53.5(6)
C10 C1 C2 C3 -66.9(6)
C21 C1 C2 C3 167.5(4)
N1 C2 C3 C8 -129.6(6)
C1 C2 C3 C8 105.3(6)
N1 C2 C3 C4 48.1(7)
C1 C2 C3 C4 -77.0(6)
C8 C3 C4 C5 -0.8(8)
C2 C3 C4 C5 -178.5(5)
C3 C4 C5 C6 0.1(9)
C4 C5 C6 C7 0.7(9)
C4 C5 C6 C9 -179.4(6)
C5 C6 C7 C8 -0.7(8)
C9 C6 C7 C8 179.3(5)
C4 C3 C8 C7 0.7(8)
C2 C3 C8 C7 178.5(5)
C6 C7 C8 C3 0.0(9)
F1 C1 C10 C11 57.3(6)
C21 C1 C10 C11 -59.6(6)
C2 C1 C10 C11 177.1(4)
C1 C10 C11 C12 -91.2(7)
C1 C10 C11 C16 89.2(6)
C16 C11 C12 C13 -1.0(8)
C10 C11 C12 C13 179.3(5)
C11 C12 C13 C14 -0.1(9)
C12 C13 C14 C15 1.2(9)
C13 C14 C15 C16 -1.2(10)
C14 C15 C16 C11 0.1(10)
C12 C11 C16 C15 1.0(9)
C10 C11 C16 C15 -179.4(5)
O3 S1 C17 C20 178.4(3)
N1 S1 C17 C20 -66.0(4)
O3 S1 C17 C18 -57.4(4)
N1 S1 C17 C18 58.2(4)
O3 S1 C17 C19 60.7(4)
N1 S1 C17 C19 176.3(4)
C22 O2 C21 O1 0.6(8)
C22 O2 C21 C1 178.8(5)
F1 C1 C21 O1 4.5(8)
C10 C1 C21 O1 123.4(6)
C2 C1 C21 O1 -111.2(6)
F1 C1 C21 O2 -173.7(4)
C10 C1 C21 O2 -54.8(6)
C2 C1 C21 O2 70.6(5)
C21 O2 C22 C23 -159.1(5)
